data_4112659
loop_
_publ_author_name
'Dan Yang'
'Yu-Hui Zhang'
'Bing Li'
'Dan-Wei Zhang'
'Jenny Chun-Yu Chan'
'Nian-Yong Zhu'
'Shi-Wei Luo'
'Yun-Dong Wu'

_publ_section_title
;
 Effect of Side Chains on Turns and Helices in Peptides of \b3-Aminoxy
 Acids
;
_journal_name_full 'Journal of the American Chemical Society'
_journal_page_first 6956
_journal_page_last 6966
_journal_paper_doi 10.1021/ja049976s
_journal_volume 126
_journal_year 2004
_chemical_formula_moiety 'C16 H24 N2 O4'
_chemical_formula_sum 'C16 H24 N2 O4'
_chemical_formula_weight 308.37
_chemical_name_systematic
;
 ?
;
_space_group_IT_number 19
_symmetry_cell_setting orthorhombic
_symmetry_space_group_name_Hall 'P 2ac 2ab'
_symmetry_space_group_name_H-M 'P 21 21 21'
_atom_sites_solution_hydrogens geom
_atom_sites_solution_primary direct
_atom_sites_solution_secondary difmap
_audit_creation_method SHELXL-97
_cell_angle_alpha 90.00
_cell_angle_beta 90.00
_cell_angle_gamma 90.00
_cell_formula_units_Z 4
_cell_length_a 5.6200(10)
_cell_length_b 13.030(2)
_cell_length_c 23.463(3)
_cell_measurement_reflns_used 0
_cell_measurement_temperature 301(2)
_cell_measurement_theta_max 0
_cell_measurement_theta_min 0
_cell_volume 1718.2(5)
_computing_molecular_graphics 'Ortep-3 for Windows (Farrugia, 1997)'
_computing_publication_material 'WinGX publication routines (Farrugia, 1999)'
_computing_structure_refinement 'SHELXL-97 (Sheldrick, 1997)'
_diffrn_ambient_temperature 301(2)
_diffrn_measured_fraction_theta_full 0.929
_diffrn_measured_fraction_theta_max 0.929
_diffrn_radiation_monochromator graphite
_diffrn_radiation_source 'fine-focus sealed tube'
_diffrn_radiation_type MoK\a
_diffrn_radiation_wavelength 0.71073
_diffrn_reflns_av_R_equivalents 0.0000
_diffrn_reflns_av_sigmaI/netI 0.0503
_diffrn_reflns_limit_h_max 6
_diffrn_reflns_limit_h_min -6
_diffrn_reflns_limit_k_max 15
_diffrn_reflns_limit_k_min -15
_diffrn_reflns_limit_l_max 28
_diffrn_reflns_limit_l_min -27
_diffrn_reflns_number 11187
_diffrn_reflns_theta_full 25.56
_diffrn_reflns_theta_max 25.56
_diffrn_reflns_theta_min 1.79
_exptl_absorpt_coefficient_mu 0.086
_exptl_absorpt_correction_T_max 0.9831
_exptl_absorpt_correction_T_min 0.9584
_exptl_crystal_colour colorless
_exptl_crystal_density_diffrn 1.192
_exptl_crystal_description prism
_exptl_crystal_F_000 664
_exptl_crystal_size_max 0.50
_exptl_crystal_size_mid 0.40
_exptl_crystal_size_min 0.20
_refine_diff_density_max 0.199
_refine_diff_density_min -0.247
_refine_diff_density_rms 0.075
_refine_ls_abs_structure_details 'Flack H D (1983), Acta Cryst. A39, 876-881'
_refine_ls_abs_structure_Flack -0.1(10)
_refine_ls_extinction_method none
_refine_ls_goodness_of_fit_ref 1.122
_refine_ls_hydrogen_treatment mixed
_refine_ls_matrix_type full
_refine_ls_number_parameters 209
_refine_ls_number_reflns 11187
_refine_ls_number_restraints 0
_refine_ls_restrained_S_all 1.122
_refine_ls_R_factor_all 0.0603
_refine_ls_R_factor_gt 0.0510
_refine_ls_shift/su_max 0.001
_refine_ls_shift/su_mean 0.000
_refine_ls_structure_factor_coef Fsqd
_refine_ls_weighting_details 'calc w=1/[\s^2^(Fo^2^)+(0.0955P)^2^+0.0557P] where P=(Fo^2^+2Fc^2^)/3'
_refine_ls_weighting_scheme calc
_refine_ls_wR_factor_gt 0.1507
_refine_ls_wR_factor_ref 0.1641
_reflns_number_gt 9251
_reflns_number_total 11187
_reflns_threshold_expression >2sigma(I)
_cod_data_source_file ja049976ssi20040101_113754_5.cif
_cod_data_source_block compound7
_cod_database_code 4112659

loop_
_symmetry_equiv_pos_as_xyz
'x, y, z'
'-x+1/2, -y, z+1/2'
'x+1/2, -y+1/2, -z'
'-x, y+1/2, -z+1/2'

loop_
_atom_site_label
_atom_site_type_symbol
_atom_site_fract_x
_atom_site_fract_y
_atom_site_fract_z
_atom_site_U_iso_or_equiv
_atom_site_adp_type
_atom_site_occupancy
_atom_site_symmetry_multiplicity
_atom_site_calc_flag
_atom_site_refinement_flags
C1 C 0.4977(3) 0.57548(10) 0.25913(5) 0.0599(3) Uani 1 1 d .
H2 H 0.3838 0.5957 0.2887 0.072 Uiso 1 1 calc R
C2 C 0.4189(3) 0.47269(11) 0.23391(6) 0.0665(4) Uani 1 1 d .
H3A H 0.3862 0.4252 0.2648 0.080 Uiso 1 1 calc R
H3B H 0.2722 0.4827 0.2129 0.080 Uiso 1 1 calc R
C3 C 0.6010(3) 0.42602(10) 0.19502(6) 0.0596(3) Uani 1 1 d .
C4 C 0.7641(3) 0.44069(9) 0.09705(5) 0.0567(3) Uani 1 1 d .
C5 C 0.7024(3) 0.47427(12) 0.04363(6) 0.0725(4) Uani 1 1 d .
H10 H 0.5656 0.5135 0.0387 0.087 Uiso 1 1 calc R
C6 C 0.8412(3) 0.45034(14) -0.00237(6) 0.0813(5) Uani 1 1 d .
H9 H 0.7954 0.4733 -0.0383 0.098 Uiso 1 1 calc R
C7 C 1.0464(3) 0.39343(12) 0.00263(6) 0.0681(4) Uani 1 1 d .
C8 C 1.1068(3) 0.36200(11) 0.05666(6) 0.0688(4) Uani 1 1 d .
H7 H 1.2452 0.3240 0.0616 0.083 Uiso 1 1 calc R
C9 C 0.9700(3) 0.38471(10) 0.10372(6) 0.0652(4) Uani 1 1 d .
H6 H 1.0164 0.3624 0.1397 0.078 Uiso 1 1 calc R
C10 C 1.1960(4) 0.36606(15) -0.04830(7) 0.0933(6) Uani 1 1 d .
H11A H 1.3287 0.3250 -0.0363 0.140 Uiso 1 1 calc R
H11B H 1.2531 0.4277 -0.0661 0.140 Uiso 1 1 calc R
H11C H 1.1015 0.3280 -0.0751 0.140 Uiso 1 1 calc R
C11 C 0.7459(3) 0.57748(11) 0.28430(6) 0.0694(4) Uani 1 1 d .
H12 H 0.8596 0.5647 0.2534 0.083 Uiso 1 1 calc R
C12 C 0.7806(5) 0.49547(14) 0.32901(7) 0.1036(7) Uani 1 1 d .
H13A H 0.7484 0.4294 0.3127 0.155 Uiso 1 1 calc R
H13B H 0.6739 0.5075 0.3602 0.155 Uiso 1 1 calc R
H13C H 0.9418 0.4974 0.3425 0.155 Uiso 1 1 calc R
C13 C 0.8016(4) 0.68211(13) 0.30992(8) 0.0894(5) Uani 1 1 d .
H14A H 0.7822 0.7342 0.2813 0.134 Uiso 1 1 calc R
H14B H 0.9627 0.6828 0.3235 0.134 Uiso 1 1 calc R
H14C H 0.6952 0.6954 0.3411 0.134 Uiso 1 1 calc R
C14 C 0.1930(3) 0.68439(11) 0.15224(6) 0.0687(4) Uani 1 1 d .
C15 C -0.1194(5) 0.74124(18) 0.09228(10) 0.1201(8) Uani 1 1 d .
H15A H -0.0078 0.7392 0.0608 0.144 Uiso 1 1 calc R
H15B H -0.2110 0.6781 0.0917 0.144 Uiso 1 1 calc R
C16 C -0.2732(9) 0.8250(4) 0.0853(2) 0.1101(15) Uani 0.50 1 d P
H16A H -0.3556 0.8188 0.0496 0.165 Uiso 0.50 1 calc PR
H16B H -0.1828 0.8875 0.0856 0.165 Uiso 0.50 1 calc PR
H16C H -0.3866 0.8261 0.1159 0.165 Uiso 0.50 1 calc PR
N1 N 0.6133(2) 0.46754(8) 0.14281(5) 0.0631(3) Uani 1 1 d .
H2A H 0.5162 0.5172 0.1363 0.076 Uiso 1 1 calc R
N2 N 0.2708(3) 0.69179(10) 0.20643(5) 0.0720(3) Uani 1 1 d .
H1 H 0.1864 0.7180 0.2333 0.086 Uiso 1 1 calc R
O4 O 0.2721(2) 0.62836(9) 0.11666(5) 0.0879(4) Uani 1 1 d .
O3 O 0.0095(2) 0.74789(9) 0.14495(5) 0.0872(3) Uani 1 1 d .
O2 O 0.49977(19) 0.65332(7) 0.21535(4) 0.0645(3) Uani 1 1 d .
O1 O 0.7274(2) 0.35451(8) 0.21049(4) 0.0809(3) Uani 1 1 d .
C16' C -0.080(2) 0.8241(5) 0.0568(3) 0.186(4) Uani 0.50 1 d P

loop_
_atom_site_aniso_label
_atom_site_aniso_U_11
_atom_site_aniso_U_22
_atom_site_aniso_U_33
_atom_site_aniso_U_23
_atom_site_aniso_U_13
_atom_site_aniso_U_12
C1 0.0742(9) 0.0581(7) 0.0473(6) -0.0043(5) 0.0090(7) -0.0046(7)
C2 0.0817(10) 0.0586(8) 0.0591(8) -0.0031(6) 0.0138(7) -0.0111(7)
C3 0.0792(9) 0.0469(7) 0.0526(7) -0.0017(6) 0.0016(7) -0.0053(7)
C4 0.0720(9) 0.0475(7) 0.0505(7) -0.0041(5) 0.0038(7) 0.0001(6)
C5 0.0809(11) 0.0823(10) 0.0543(8) 0.0038(7) -0.0015(8) 0.0201(9)
C6 0.0900(12) 0.1049(13) 0.0489(8) 0.0049(8) 0.0017(8) 0.0100(10)
C7 0.0717(10) 0.0682(8) 0.0643(9) -0.0078(7) 0.0048(7) 0.0029(7)
C8 0.0692(9) 0.0676(9) 0.0696(9) 0.0014(7) 0.0009(8) 0.0112(8)
C9 0.0739(9) 0.0616(8) 0.0601(8) 0.0080(6) -0.0011(8) 0.0049(8)
C10 0.0985(14) 0.1111(14) 0.0703(10) -0.0134(9) 0.0169(10) 0.0076(11)
C11 0.0795(10) 0.0705(9) 0.0584(8) -0.0149(7) -0.0014(8) 0.0002(8)
C12 0.148(2) 0.0850(12) 0.0773(11) -0.0061(9) -0.0311(13) 0.0124(12)
C13 0.0945(12) 0.0810(11) 0.0926(12) -0.0283(9) -0.0115(11) -0.0024(10)
C14 0.0813(11) 0.0557(8) 0.0691(9) -0.0049(7) -0.0017(9) 0.0019(8)
C15 0.1227(18) 0.1137(16) 0.1240(18) -0.0234(14) -0.0524(15) 0.0192(15)
C16 0.088(3) 0.112(3) 0.131(4) -0.006(3) -0.027(3) 0.038(3)
N1 0.0823(8) 0.0578(6) 0.0492(6) 0.0013(5) 0.0061(6) 0.0108(6)
N2 0.0820(9) 0.0687(7) 0.0651(7) -0.0105(6) 0.0057(7) 0.0144(7)
O4 0.1094(9) 0.0809(7) 0.0735(7) -0.0216(6) -0.0149(7) 0.0230(7)
O3 0.0945(8) 0.0779(7) 0.0891(8) -0.0092(6) -0.0113(8) 0.0195(7)
O2 0.0751(6) 0.0591(5) 0.0593(5) -0.0015(4) 0.0028(5) -0.0032(5)
O1 0.1188(9) 0.0607(6) 0.0632(6) 0.0107(5) 0.0140(7) 0.0112(6)
C16' 0.320(12) 0.123(4) 0.113(4) 0.038(4) -0.076(6) -0.079(7)

loop_
_atom_type_symbol
_atom_type_description
_atom_type_scat_dispersion_real
_atom_type_scat_dispersion_imag
_atom_type_scat_source
C C 0.0033 0.0016 'International Tables Vol C Tables 4.2.6.8 and 6.1.1.4'
N N 0.0061 0.0033 'International Tables Vol C Tables 4.2.6.8 and 6.1.1.4'
O O 0.0106 0.0060 'International Tables Vol C Tables 4.2.6.8 and 6.1.1.4'
H H 0.0000 0.0000 'International Tables Vol C Tables 4.2.6.8 and 6.1.1.4'

loop_
_geom_angle_atom_site_label_1
_geom_angle_atom_site_label_2
_geom_angle_atom_site_label_3
_geom_angle
O2 C1 C11 104.94(12)
O2 C1 C2 110.01(11)
C11 C1 C2 115.61(13)
C3 C2 C1 113.13(12)
O1 C3 N1 123.17(14)
O1 C3 C2 121.54(13)
N1 C3 C2 115.29(13)
C5 C4 C9 119.02(13)
C5 C4 N1 117.64(13)
C9 C4 N1 123.33(12)
C6 C5 C4 120.25(15)
C5 C6 C7 122.26(14)
C8 C7 C6 116.49(14)
C8 C7 C10 121.62(15)
C6 C7 C10 121.89(14)
C7 C8 C9 122.52(14)
C4 C9 C8 119.45(13)
C12 C11 C1 112.19(17)
C12 C11 C13 109.44(13)
C1 C11 C13 111.02(14)
O4 C14 O3 125.26(14)
O4 C14 N2 125.61(15)
O3 C14 N2 109.12(13)
C16 C15 O3 111.4(3)
C3 N1 C4 128.72(12)
C14 N2 O2 114.48(12)
C14 O3 C15 117.63(13)
N2 O2 C1 110.56(11)

loop_
_geom_bond_atom_site_label_1
_geom_bond_atom_site_label_2
_geom_bond_distance
C1 O2 1.4437(16)
C1 C11 1.515(2)
C1 C2 1.5297(19)
C2 C3 1.500(2)
C3 O1 1.2267(17)
C3 N1 1.3409(18)
C4 C5 1.3721(19)
C4 C9 1.377(2)
C4 N1 1.4119(17)
C5 C6 1.368(2)
C6 C7 1.376(2)
C7 C8 1.375(2)
C7 C10 1.504(2)
C8 C9 1.377(2)
C11 C12 1.510(2)
C11 C13 1.523(2)
C14 O4 1.1946(17)
C14 O3 1.333(2)
C14 N2 1.3479(19)
C15 C16 1.402(4)
C15 O3 1.435(2)
N2 O2 1.3967(17)
